data_7002295
loop_
_publ_author_name
'Jura, Marek'
'Levason, William'
'Reid, Gillian'
'Webster, Michael'

_publ_section_title
;
 Isolation and structures of sulfonium salts derived from thioethers:
 [{o-C6H4(CH2SMe)2}H][NbF6] and [{[9]aneS3}H][NbF6]
;
_journal_issue 37
_journal_name_full 'Dalton Transactions'
_journal_page_first 7610
_journal_page_last 7612
_journal_paper_doi 10.1039/b914120k
_journal_year 2009
_chemical_formula_moiety 'C6 H13 S3 1+, F6 Nb 1-'
_chemical_formula_sum 'C6 H13 F6 Nb S3'
_chemical_formula_weight 388.25
_chemical_name_common '1,4,7-trithionan-1-ium hexafluoroniobate(V)'
_chemical_name_systematic
;
1,4,7-trithionan-1-ium hexafluoroniobate(V)
;
_space_group_IT_number 14
_space_group_name_Hall '-P 2ybc'
_symmetry_cell_setting monoclinic
_symmetry_space_group_name_Hall '-P 2ybc'
_symmetry_space_group_name_H-M 'P 1 21/c 1'
_atom_sites_solution_hydrogens geom
_atom_sites_solution_primary direct
_atom_sites_solution_secondary difmap
_audit_creation_date 2009-04-20
_audit_creation_method 'SHELXL-97 + hand edit'
_audit_update_record '2009-05-12 Added comment about H1 in _refine_special_details'
_cell_angle_alpha 90.00
_cell_angle_beta 106.929(5)
_cell_angle_gamma 90.00
_cell_formula_units_Z 4
_cell_length_a 12.0262(15)
_cell_length_b 9.8162(10)
_cell_length_c 11.3884(10)
_cell_measurement_reflns_used 9822
_cell_measurement_temperature 120(2)
_cell_measurement_theta_max 27.48
_cell_measurement_theta_min 2.91
_cell_volume 1286.2(2)
_computing_structure_refinement 'SHELXL-97 (Sheldrick, 1997)'
_computing_structure_solution 'SHELXS-97 (Sheldrick, 1997)'
_diffrn_ambient_temperature 120(2)
_diffrn_measured_fraction_theta_full 0.994
_diffrn_measured_fraction_theta_max 0.994
_diffrn_measurement_device_type 'Bruker-Nonius 95mm CCD camera on \k-goniostat'
_diffrn_measurement_method '\f & \w scans'
_diffrn_radiation_monochromator graphite
_diffrn_radiation_source 'Bruker-Nonius FR591 rotating anode'
_diffrn_radiation_type MoK\a
_diffrn_radiation_wavelength 0.71073
_diffrn_reflns_av_R_equivalents 0.0402
_diffrn_reflns_av_sigmaI/netI 0.0364
_diffrn_reflns_limit_h_max 13
_diffrn_reflns_limit_h_min -15
_diffrn_reflns_limit_k_max 12
_diffrn_reflns_limit_k_min -12
_diffrn_reflns_limit_l_max 14
_diffrn_reflns_limit_l_min -14
_diffrn_reflns_number 18517
_diffrn_reflns_theta_full 27.50
_diffrn_reflns_theta_max 27.50
_diffrn_reflns_theta_min 4.11
_diffrn_standards_number 0
_exptl_absorpt_coefficient_mu 1.465
_exptl_absorpt_correction_T_max 0.7456
_exptl_absorpt_correction_T_min 0.6743
_exptl_absorpt_correction_type multi-scan
_exptl_absorpt_process_details 'G.M. Sheldrick, (2007). SADABS. Version 2007/2. Bruker AXS Inc.'
_exptl_crystal_colour colourless
_exptl_crystal_density_diffrn 2.005
_exptl_crystal_density_method 'not measured'
_exptl_crystal_description plate
_exptl_crystal_F_000 768
_exptl_crystal_size_max 0.10
_exptl_crystal_size_mid 0.08
_exptl_crystal_size_min 0.02
_refine_diff_density_max 0.415
_refine_diff_density_min -0.680
_refine_diff_density_rms 0.094
_refine_ls_extinction_method none
_refine_ls_goodness_of_fit_ref 1.033
_refine_ls_hydrogen_treatment mixed
_refine_ls_matrix_type full
_refine_ls_number_parameters 148
_refine_ls_number_reflns 2948
_refine_ls_number_restraints 0
_refine_ls_restrained_S_all 1.033
_refine_ls_R_factor_all 0.0287
_refine_ls_R_factor_gt 0.0253
_refine_ls_shift/su_max 0.000
_refine_ls_shift/su_mean 0.000
_refine_ls_structure_factor_coef Fsqd
_refine_ls_weighting_details 'w=1/[\s^2^(Fo^2^)+(0.0291P)^2^+1.0913P] where P=(Fo^2^+2Fc^2^)/3'
_refine_ls_weighting_scheme calc
_refine_ls_wR_factor_gt 0.0643
_refine_ls_wR_factor_ref 0.0663
_reflns_number_gt 2706
_reflns_number_total 2948
_reflns_threshold_expression I>2sigma(I)
_cod_data_source_file b914120k.txt
_cod_data_source_block 09mj18
_cod_original_sg_symbol_H-M 'P 21/c'
_cod_database_code 7002295

loop_
_symmetry_equiv_pos_as_xyz
'x, y, z'
'-x, y+1/2, -z+1/2'
'-x, -y, -z'
'x, -y-1/2, z-1/2'

loop_
_atom_site_label
_atom_site_type_symbol
_atom_site_fract_x
_atom_site_fract_y
_atom_site_fract_z
_atom_site_U_iso_or_equiv
_atom_site_adp_type
_atom_site_occupancy
_atom_site_symmetry_multiplicity
_atom_site_calc_flag
_atom_site_refinement_flags
_atom_site_disorder_assembly
_atom_site_disorder_group
Nb1 Nb 0.674670(16) 0.582814(19) 0.207329(16) 0.01406(8) Uani 1 1 d . . .
F1 F 0.57188(13) 0.72190(15) 0.12864(13) 0.0288(3) Uani 1 1 d . . .
F2 F 0.68550(13) 0.66466(14) 0.36066(12) 0.0272(3) Uani 1 1 d . . .
F3 F 0.55043(12) 0.47534(15) 0.22820(13) 0.0253(3) Uani 1 1 d . . .
F4 F 0.65815(13) 0.49568(15) 0.05621(12) 0.0264(3) Uani 1 1 d . . .
F5 F 0.80197(13) 0.68615(15) 0.19350(14) 0.0303(3) Uani 1 1 d . . .
F6 F 0.77876(12) 0.44605(14) 0.29037(12) 0.0239(3) Uani 1 1 d . . .
S1 S 0.66830(5) 0.15023(5) 0.27742(4) 0.01455(12) Uani 1 1 d . . .
S2 S 0.94401(5) 0.05143(7) 0.33561(5) 0.02333(14) Uani 1 1 d . . .
S3 S 0.80806(5) 0.22380(6) 0.07181(5) 0.01753(12) Uani 1 1 d . . .
C1 C 0.70979(19) -0.0281(2) 0.30073(19) 0.0162(4) Uani 1 1 d . . .
H1A H 0.6567 -0.0754 0.3393 0.019 Uiso 1 1 calc R . .
H1B H 0.7019 -0.0715 0.2203 0.019 Uiso 1 1 calc R . .
C2 C 0.83470(19) -0.0438(2) 0.38216(19) 0.0185(4) Uani 1 1 d . . .
H2A H 0.8555 -0.1415 0.3853 0.022 Uiso 1 1 calc R . .
H2B H 0.8378 -0.0155 0.4665 0.022 Uiso 1 1 calc R . .
C3 C 0.9298(2) -0.0158(3) 0.1828(2) 0.0224(5) Uani 1 1 d . . .
H3A H 0.9982 -0.0735 0.1861 0.027 Uiso 1 1 calc R . .
H3B H 0.8598 -0.0744 0.1573 0.027 Uiso 1 1 calc R . .
C4 C 0.9202(2) 0.0959(2) 0.0866(2) 0.0210(5) Uani 1 1 d . . .
H4A H 0.9072 0.0513 0.0057 0.025 Uiso 1 1 calc R . .
H4B H 0.9960 0.1432 0.1055 0.025 Uiso 1 1 calc R . .
C5 C 0.67474(19) 0.1233(2) 0.03304(18) 0.0159(4) Uani 1 1 d . . .
H5A H 0.6313 0.1388 -0.0542 0.019 Uiso 1 1 calc R . .
H5B H 0.6948 0.0254 0.0435 0.019 Uiso 1 1 calc R . .
C6 C 0.59750(19) 0.1607(2) 0.11350(18) 0.0163(4) Uani 1 1 d . . .
H6A H 0.5292 0.0993 0.0928 0.020 Uiso 1 1 calc R . .
H6B H 0.5686 0.2548 0.0934 0.020 Uiso 1 1 calc R . .
H1 H 0.759(3) 0.188(4) 0.269(3) 0.050 Uiso 1 1 d . . .

loop_
_atom_site_aniso_label
_atom_site_aniso_U_11
_atom_site_aniso_U_22
_atom_site_aniso_U_33
_atom_site_aniso_U_23
_atom_site_aniso_U_13
_atom_site_aniso_U_12
Nb1 0.01364(12) 0.01471(12) 0.01462(12) 0.00089(7) 0.00537(8) 0.00122(7)
F1 0.0272(8) 0.0262(7) 0.0294(7) 0.0042(6) 0.0025(6) 0.0087(6)
F2 0.0389(9) 0.0236(7) 0.0205(7) -0.0043(6) 0.0109(6) 0.0001(6)
F3 0.0182(7) 0.0293(7) 0.0298(7) 0.0016(6) 0.0093(6) -0.0045(6)
F4 0.0320(8) 0.0296(7) 0.0178(6) -0.0027(6) 0.0076(6) 0.0026(6)
F5 0.0253(8) 0.0279(7) 0.0422(9) 0.0014(6) 0.0169(6) -0.0056(6)
F6 0.0234(8) 0.0219(7) 0.0240(7) 0.0029(6) 0.0034(6) 0.0063(6)
S1 0.0156(3) 0.0167(3) 0.0121(2) -0.00197(19) 0.00541(19) 0.00050(19)
S2 0.0137(3) 0.0394(3) 0.0153(3) 0.0024(2) 0.0017(2) -0.0029(2)
S3 0.0180(3) 0.0196(3) 0.0166(3) 0.0012(2) 0.0077(2) -0.0001(2)
C1 0.0173(11) 0.0158(10) 0.0152(10) 0.0007(8) 0.0044(8) 0.0023(8)
C2 0.0141(11) 0.0262(12) 0.0143(10) 0.0047(9) 0.0025(8) 0.0014(9)
C3 0.0172(11) 0.0310(13) 0.0202(11) 0.0016(10) 0.0075(9) 0.0070(10)
C4 0.0155(12) 0.0308(13) 0.0188(11) 0.0003(9) 0.0082(9) 0.0030(9)
C5 0.0148(11) 0.0193(10) 0.0116(9) -0.0002(8) 0.0006(8) 0.0012(8)
C6 0.0148(10) 0.0201(10) 0.0135(10) 0.0015(8) 0.0034(8) 0.0030(8)

loop_
_atom_type_symbol
_atom_type_description
_atom_type_scat_dispersion_real
_atom_type_scat_dispersion_imag
_atom_type_scat_source
C C 0.0033 0.0016 'International Tables Vol C Tables 4.2.6.8 and 6.1.1.4'
H H 0.0000 0.0000 'International Tables Vol C Tables 4.2.6.8 and 6.1.1.4'
F F 0.0171 0.0103 'International Tables Vol C Tables 4.2.6.8 and 6.1.1.4'
S S 0.1246 0.1234 'International Tables Vol C Tables 4.2.6.8 and 6.1.1.4'
Nb Nb -2.0727 0.6215 'International Tables Vol C Tables 4.2.6.8 and 6.1.1.4'

loop_
_geom_angle_atom_site_label_1
_geom_angle_atom_site_label_2
_geom_angle_atom_site_label_3
_geom_angle
_geom_angle_site_symmetry_1
_geom_angle_site_symmetry_3
_geom_angle_publ_flag
F4 Nb1 F5 92.31(7) . . ?
F4 Nb1 F1 90.83(6) . . ?
F5 Nb1 F1 90.38(7) . . ?
F4 Nb1 F6 90.74(6) . . ?
F5 Nb1 F6 89.33(7) . . ?
F1 Nb1 F6 178.41(6) . . ?
F4 Nb1 F2 177.14(6) . . ?
F5 Nb1 F2 90.53(7) . . ?
F1 Nb1 F2 89.46(6) . . ?
F6 Nb1 F2 88.98(6) . . ?
F4 Nb1 F3 89.12(6) . . ?
F5 Nb1 F3 177.40(6) . . ?
F1 Nb1 F3 91.77(6) . . ?
F6 Nb1 F3 88.48(6) . . ?
F2 Nb1 F3 88.03(6) . . ?
H1 S1 C6 93.8(16) . . ?
H1 S1 C1 95.1(17) . . ?
C6 S1 C1 103.36(10) . . ?
C6 S1 H1 93.8(16) . . ?
C1 S1 H1 95.1(17) . . ?
C2 S2 C3 102.60(11) . . ?
C4 S3 C5 103.03(11) . . ?
C2 C1 S1 111.44(15) . . ?
C2 C1 H1A 109.3 . . ?
S1 C1 H1A 109.3 . . ?
C2 C1 H1B 109.3 . . ?
S1 C1 H1B 109.3 . . ?
H1A C1 H1B 108.0 . . ?
C1 C2 S2 116.07(15) . . ?
C1 C2 H2A 108.3 . . ?
S2 C2 H2A 108.3 . . ?
C1 C2 H2B 108.3 . . ?
S2 C2 H2B 108.3 . . ?
H2A C2 H2B 107.4 . . ?
C4 C3 S2 112.98(17) . . ?
C4 C3 H3A 109.0 . . ?
S2 C3 H3A 109.0 . . ?
C4 C3 H3B 109.0 . . ?
S2 C3 H3B 109.0 . . ?
H3A C3 H3B 107.8 . . ?
C3 C4 S3 117.50(17) . . ?
C3 C4 H4A 107.9 . . ?
S3 C4 H4A 107.9 . . ?
C3 C4 H4B 107.9 . . ?
S3 C4 H4B 107.9 . . ?
H4A C4 H4B 107.2 . . ?
C6 C5 S3 111.75(15) . . ?
C6 C5 H5A 109.3 . . ?
S3 C5 H5A 109.3 . . ?
C6 C5 H5B 109.3 . . ?
S3 C5 H5B 109.3 . . ?
H5A C5 H5B 107.9 . . ?
C5 C6 S1 114.74(15) . . ?
C5 C6 H6A 108.6 . . ?
S1 C6 H6A 108.6 . . ?
C5 C6 H6B 108.6 . . ?
S1 C6 H6B 108.6 . . ?
H6A C6 H6B 107.6 . . ?

loop_
_geom_bond_atom_site_label_1
_geom_bond_atom_site_label_2
_geom_bond_distance
_geom_bond_site_symmetry_2
_geom_bond_publ_flag
Nb1 F4 1.8799(13) . ?
Nb1 F5 1.8809(14) . ?
Nb1 F1 1.8842(14) . ?
Nb1 F6 1.8905(13) . ?
Nb1 F2 1.8919(13) . ?
Nb1 F3 1.8996(14) . ?
S1 H1 1.19(4) . ?
S1 C6 1.815(2) . ?
S1 C1 1.818(2) . ?
S1 H1 1.19(4) . ?
S2 C2 1.813(2) . ?
S2 C3 1.822(2) . ?
S3 C4 1.814(2) . ?
S3 C5 1.824(2) . ?
C1 C2 1.526(3) . ?
C1 H1A 0.9900 . ?
C1 H1B 0.9900 . ?
C2 H2A 0.9900 . ?
C2 H2B 0.9900 . ?
C3 C4 1.530(3) . ?
C3 H3A 0.9900 . ?
C3 H3B 0.9900 . ?
C4 H4A 0.9900 . ?
C4 H4B 0.9900 . ?
C5 C6 1.527(3) . ?
C5 H5A 0.9900 . ?
C5 H5B 0.9900 . ?
C6 H6A 0.9900 . ?
C6 H6B 0.9900 . ?

loop_
_geom_hbond_atom_site_label_D
_geom_hbond_atom_site_label_H
_geom_hbond_atom_site_label_A
_geom_hbond_distance_DH
_geom_hbond_distance_HA
_geom_hbond_distance_DA
_geom_hbond_angle_DHA
_geom_hbond_site_symmetry_A
S1 H1 S2 1.19(4) 2.51(4) 3.3308(9) 124(2) .
S1 H1 S3 1.19(4) 2.50(4) 3.3350(8) 125(2) .
S1 H1 F6 1.19(4) 2.55(3) 3.1788(15) 111(2) .

loop_
_geom_torsion_atom_site_label_1
_geom_torsion_atom_site_label_2
_geom_torsion_atom_site_label_3
_geom_torsion_atom_site_label_4
_geom_torsion
_geom_torsion_site_symmetry_1
_geom_torsion_site_symmetry_2
_geom_torsion_site_symmetry_3
_geom_torsion_site_symmetry_4
_geom_torsion_publ_flag
H1 S1 C1 C2 39.0(16) . . . . ?
C6 S1 C1 C2 134.09(16) . . . . ?
S1 C1 C2 S2 -52.6(2) . . . . ?
C3 S2 C2 C1 -59.75(19) . . . . ?
C2 S2 C3 C4 130.47(17) . . . . ?
S2 C3 C4 S3 -53.8(2) . . . . ?
C5 S3 C4 C3 -59.4(2) . . . . ?
C4 S3 C5 C6 130.88(16) . . . . ?
S3 C5 C6 S1 -54.52(19) . . . . ?
H1 S1 C6 C5 35.2(17) . . . . ?
C1 S1 C6 C5 -60.96(18) . . . . ?
